data_4079385
loop_
_publ_author_name
'Guino-o, Marites A.'
'Zureick, Andrew H.'
'Blank, Natalia F.'
'Anderson, Brian J.'
'Chapp, Timothy W.'
'Kim, Youngmin'
'Glueck, David S.'
'Rheingold, Arnold L.'

_publ_section_title
;
 Synthesis and Structure of Platinum Bis(phospholane) Complexes
 Pt(diphos*)(R)(X), Catalyst Precursors for Asymmetric Phosphine
 Alkylation
;
_journal_issue 19
_journal_name_full Organometallics
_journal_page_first 6900
_journal_paper_doi 10.1021/om300704e
_journal_volume 31
_journal_year 2012
_chemical_formula_sum 'C23 H35 Cl Fe P2 Pt'
_chemical_formula_weight 659.84
_chemical_name_systematic
; 
 ? 
;
_space_group_IT_number 19
_symmetry_cell_setting orthorhombic
_symmetry_space_group_name_Hall 'P 2ac 2ab'
_symmetry_space_group_name_H-M 'P 21 21 21'
_atom_sites_solution_hydrogens geom
_atom_sites_solution_primary direct
_atom_sites_solution_secondary difmap
_audit_creation_method SHELXL-97
_cell_angle_alpha 90.00
_cell_angle_beta 90.00
_cell_angle_gamma 90.00
_cell_formula_units_Z 4
_cell_length_a 10.5443(3)
_cell_length_b 13.0578(5)
_cell_length_c 17.5526(6)
_cell_measurement_reflns_used 9885
_cell_measurement_temperature 100(2)
_cell_measurement_theta_max 26.36
_cell_measurement_theta_min 2.32
_cell_volume 2416.74(14)
_computing_cell_refinement 'Bruker SAINT'
_computing_data_collection 'Bruker APEX2'
_computing_data_reduction 'Bruker SAINT'
_computing_molecular_graphics 'Bruker SHELXTL'
_computing_publication_material 'Bruker SHELXTL'
_computing_structure_refinement 'SHELXL-97 (Sheldrick, 1997)'
_computing_structure_solution 'SHELXS-97 (Sheldrick, 1990)'
_diffrn_ambient_temperature 100(2)
_diffrn_measured_fraction_theta_full 0.997
_diffrn_measured_fraction_theta_max 0.998
_diffrn_measurement_device_type 'Bruker APEX-II CCD'
_diffrn_measurement_method '\f and \w scans'
_diffrn_radiation_monochromator graphite
_diffrn_radiation_source 'fine-focus sealed tube'
_diffrn_radiation_type MoK\a
_diffrn_radiation_wavelength 0.71073
_diffrn_reflns_av_R_equivalents 0.0299
_diffrn_reflns_av_sigmaI/netI 0.0428
_diffrn_reflns_limit_h_max 13
_diffrn_reflns_limit_h_min -10
_diffrn_reflns_limit_k_max 14
_diffrn_reflns_limit_k_min -16
_diffrn_reflns_limit_l_max 21
_diffrn_reflns_limit_l_min -21
_diffrn_reflns_number 17198
_diffrn_reflns_theta_full 25.00
_diffrn_reflns_theta_max 26.38
_diffrn_reflns_theta_min 2.80
_exptl_absorpt_coefficient_mu 6.633
_exptl_absorpt_correction_T_max 0.3232
_exptl_absorpt_correction_T_min 0.2675
_exptl_absorpt_correction_type multi-scan
_exptl_absorpt_process_details SADABS
_exptl_crystal_colour orange
_exptl_crystal_density_diffrn 1.814
_exptl_crystal_density_method 'not measured'
_exptl_crystal_description block
_exptl_crystal_F_000 1296
_exptl_crystal_size_max 0.27
_exptl_crystal_size_mid 0.24
_exptl_crystal_size_min 0.22
_refine_diff_density_max 0.589
_refine_diff_density_min -0.770
_refine_diff_density_rms 0.075
_refine_ls_abs_structure_details 'Flack H D (1983), Acta Cryst. A39, 876-881'
_refine_ls_abs_structure_Flack 0.042(4)
_refine_ls_extinction_method none
_refine_ls_goodness_of_fit_ref 0.872
_refine_ls_hydrogen_treatment constr
_refine_ls_matrix_type full
_refine_ls_number_parameters 256
_refine_ls_number_reflns 4907
_refine_ls_number_restraints 4
_refine_ls_restrained_S_all 0.875
_refine_ls_R_factor_all 0.0187
_refine_ls_R_factor_gt 0.0176
_refine_ls_shift/su_max 0.082
_refine_ls_shift/su_mean 0.004
_refine_ls_structure_factor_coef Fsqd
_refine_ls_weighting_details 'calc w=1/[\s^2^(Fo^2^)+(0.0000P)^2^+0.0000P] where P=(Fo^2^+2Fc^2^)/3'
_refine_ls_weighting_scheme calc
_refine_ls_wR_factor_gt 0.0368
_refine_ls_wR_factor_ref 0.0371
_reflns_number_gt 4733
_reflns_number_total 4907
_reflns_threshold_expression >2sigma(I)
_cod_data_source_file om300704e_si_002.cif
_cod_data_source_block glu377
_cod_depositor_comments
;
The following automatic conversions were performed:

'_symmetry_cell_setting' value 'Orthorhombic' changed to
'orthorhombic' according to
/home/saulius/struct/CIF-dictionaries/cif_core.dic dictionary named
'cif_core.dic' version 2.4.2 from 2011-04-26.

Automatic conversion script
Id: cif_fix_values 1891 2012-01-12 08:04:46Z andrius 
;
_cod_original_sg_symbol_H-M P2(1)2(1)2(1)
_cod_database_code 4079385

loop_
_symmetry_equiv_pos_as_xyz
'x, y, z'
'x+1/2, -y+1/2, -z'
'-x, y+1/2, -z+1/2'
'-x+1/2, -y, z+1/2'

loop_
_atom_site_label
_atom_site_type_symbol
_atom_site_fract_x
_atom_site_fract_y
_atom_site_fract_z
_atom_site_U_iso_or_equiv
_atom_site_adp_type
_atom_site_occupancy
_atom_site_symmetry_multiplicity
_atom_site_calc_flag
_atom_site_refinement_flags
_atom_site_disorder_assembly
_atom_site_disorder_group
Pt1 Pt 0.852065(12) 0.583270(10) 0.211247(7) 0.01343(4) Uani 1 1 d D . .
Fe1 Fe 0.98711(4) 0.41304(4) 0.01923(2) 0.01225(10) Uani 1 1 d . A .
Cl1 Cl 0.92799(13) 0.63899(13) 0.32904(6) 0.0193(3) Uani 0.748(2) 1 d PD A .
Cl1' Cl 0.6715(3) 0.6682(4) 0.2537(4) 0.0193(3) Uani 0.252(2) 1 d PD A 1
P1 P 0.74580(9) 0.52981(7) 0.10770(5) 0.01314(19) Uani 1 1 d . A .
P2 P 1.05348(9) 0.52364(7) 0.18694(5) 0.01207(19) Uani 1 1 d . A .
C1 C 0.5645(4) 0.3785(3) 0.1486(3) 0.0345(11) Uani 1 1 d . A .
H1A H 0.4741 0.3626 0.1541 0.052 Uiso 1 1 calc R . .
H1B H 0.6067 0.3708 0.1980 0.052 Uiso 1 1 calc R . .
H1C H 0.6028 0.3314 0.1117 0.052 Uiso 1 1 calc R . .
C2 C 0.5798(3) 0.4883(3) 0.1206(2) 0.0218(9) Uani 1 1 d . . .
H2A H 0.5405 0.5343 0.1596 0.026 Uiso 1 1 calc R A .
C3 C 0.5191(4) 0.5133(3) 0.0443(2) 0.0301(10) Uani 1 1 d . A .
H3A H 0.4255 0.5114 0.0485 0.036 Uiso 1 1 calc R . .
H3B H 0.5458 0.4631 0.0052 0.036 Uiso 1 1 calc R . .
C4 C 0.5636(4) 0.6209(3) 0.0226(2) 0.0287(10) Uani 1 1 d . . .
H4A H 0.5209 0.6723 0.0552 0.034 Uiso 1 1 calc R A .
H4B H 0.5415 0.6353 -0.0312 0.034 Uiso 1 1 calc R . .
C5 C 0.7077(4) 0.6275(3) 0.0334(2) 0.0187(8) Uani 1 1 d . A .
H5A H 0.7492 0.6061 -0.0153 0.022 Uiso 1 1 calc R . .
C6 C 0.7540(4) 0.7346(3) 0.0531(2) 0.0232(9) Uani 1 1 d . . .
H6A H 0.7307 0.7820 0.0122 0.035 Uiso 1 1 calc R A .
H6B H 0.8464 0.7338 0.0590 0.035 Uiso 1 1 calc R . .
H6C H 0.7148 0.7570 0.1009 0.035 Uiso 1 1 calc R . .
C7 C 0.8063(3) 0.4222(3) 0.05473(18) 0.0133(7) Uani 1 1 d . . .
C8 C 0.8663(3) 0.3355(2) 0.08790(19) 0.0149(7) Uani 1 1 d . A .
H8A H 0.8783 0.3238 0.1437 0.018 Uiso 1 1 calc R . .
C9 C 0.9096(3) 0.2692(3) 0.02853(19) 0.0179(8) Uani 1 1 d . . .
H9A H 0.9574 0.2037 0.0354 0.021 Uiso 1 1 calc R A .
C10 C 0.8739(3) 0.3137(3) -0.0417(2) 0.0180(8) Uani 1 1 d . A .
H10A H 0.8935 0.2853 -0.0933 0.022 Uiso 1 1 calc R . .
C11 C 0.8095(3) 0.4068(3) -0.02691(18) 0.0166(7) Uani 1 1 d . A .
H11A H 0.7745 0.4546 -0.0661 0.020 Uiso 1 1 calc R . .
C12 C 1.0578(3) 0.5568(3) 0.02658(19) 0.0155(8) Uani 1 1 d . . .
H12A H 1.0067 0.6211 0.0300 0.019 Uiso 1 1 calc R A .
C13 C 1.1019(3) 0.5102(3) -0.0420(2) 0.0193(8) Uani 1 1 d . A .
H13A H 1.0857 0.5353 -0.0949 0.023 Uiso 1 1 calc R . .
C14 C 1.1696(3) 0.4209(3) -0.02210(19) 0.0206(8) Uani 1 1 d . . .
H14A H 1.2093 0.3716 -0.0586 0.025 Uiso 1 1 calc R A .
C15 C 1.1684(3) 0.4112(3) 0.05858(18) 0.0174(7) Uani 1 1 d . A .
H15A H 1.2087 0.3549 0.0887 0.021 Uiso 1 1 calc R . .
C16 C 1.0977(3) 0.4957(3) 0.08929(18) 0.0118(7) Uani 1 1 d . A .
C17 C 1.2411(4) 0.6798(3) 0.1586(2) 0.0206(8) Uani 1 1 d . A .
H17A H 1.3124 0.7180 0.1803 0.031 Uiso 1 1 calc R . .
H17B H 1.1740 0.7277 0.1437 0.031 Uiso 1 1 calc R . .
H17C H 1.2699 0.6417 0.1137 0.031 Uiso 1 1 calc R . .
C18 C 1.1896(3) 0.6048(2) 0.2180(2) 0.0172(8) Uani 1 1 d . . .
H18A H 1.1625 0.6450 0.2636 0.021 Uiso 1 1 calc R A .
C19 C 1.2882(3) 0.5257(3) 0.2436(2) 0.0247(9) Uani 1 1 d . A .
H19A H 1.3304 0.4950 0.1987 0.030 Uiso 1 1 calc R . .
H19B H 1.3536 0.5589 0.2757 0.030 Uiso 1 1 calc R . .
C20 C 1.2195(4) 0.4438(3) 0.2887(2) 0.0285(9) Uani 1 1 d . . .
H20A H 1.1930 0.4714 0.3387 0.034 Uiso 1 1 calc R A .
H20B H 1.2765 0.3848 0.2975 0.034 Uiso 1 1 calc R . .
C21 C 1.1021(3) 0.4094(3) 0.24302(18) 0.0174(7) Uani 1 1 d . A .
H21A H 1.1294 0.3549 0.2065 0.021 Uiso 1 1 calc R . .
C22 C 0.9987(3) 0.3646(3) 0.2942(2) 0.0221(8) Uani 1 1 d . . .
H22A H 1.0321 0.3048 0.3214 0.033 Uiso 1 1 calc R A .
H22B H 0.9261 0.3438 0.2629 0.033 Uiso 1 1 calc R . .
H22C H 0.9714 0.4164 0.3311 0.033 Uiso 1 1 calc R . .
C23 C 0.6743(4) 0.6498(6) 0.2485(5) 0.0193(3) Uani 0.748(2) 1 d PD A .
H23A H 0.6256 0.5986 0.2770 0.029 Uiso 0.748(2) 1 calc PR . .
H23B H 0.6254 0.6721 0.2040 0.029 Uiso 0.748(2) 1 calc PR . .
H23C H 0.6914 0.7088 0.2814 0.029 Uiso 0.748(2) 1 calc PR . .
C23' C 0.9490(18) 0.6193(18) 0.3170(7) 0.0193(3) Uani 0.252(2) 1 d PD A 1
H23D H 1.0261 0.6586 0.3058 0.029 Uiso 0.252(2) 1 calc PR A 1
H23E H 0.9718 0.5557 0.3432 0.029 Uiso 0.252(2) 1 calc PR A 1
H23F H 0.8929 0.6600 0.3496 0.029 Uiso 0.252(2) 1 calc PR A 1

loop_
_atom_site_aniso_label
_atom_site_aniso_U_11
_atom_site_aniso_U_22
_atom_site_aniso_U_33
_atom_site_aniso_U_23
_atom_site_aniso_U_13
_atom_site_aniso_U_12
Pt1 0.01705(7) 0.01284(6) 0.01040(6) -0.00157(6) 0.00321(6) -0.00135(6)
Fe1 0.0121(2) 0.0131(2) 0.0116(2) -0.0019(2) 0.00054(18) 0.0005(2)
Cl1 0.0185(6) 0.0243(9) 0.0151(6) -0.0063(5) 0.0018(5) -0.0008(5)
Cl1' 0.0185(6) 0.0243(9) 0.0151(6) -0.0063(5) 0.0018(5) -0.0008(5)
P1 0.0111(5) 0.0146(5) 0.0137(5) -0.0027(4) 0.0003(4) -0.0004(4)
P2 0.0123(5) 0.0124(4) 0.0116(5) -0.0008(3) -0.0011(4) -0.0010(4)
C1 0.022(2) 0.030(2) 0.052(3) -0.011(2) 0.013(2) -0.0114(18)
C2 0.0117(19) 0.025(2) 0.029(2) -0.0115(17) 0.0047(16) -0.0013(16)
C3 0.013(2) 0.043(3) 0.034(3) -0.021(2) -0.0060(17) 0.0021(19)
C4 0.016(2) 0.042(3) 0.028(2) -0.0090(18) -0.0111(18) 0.0120(18)
C5 0.021(2) 0.023(2) 0.0127(19) -0.0038(15) -0.0026(15) 0.0066(16)
C6 0.034(2) 0.016(2) 0.019(2) 0.0024(16) -0.0059(17) 0.0051(18)
C7 0.0078(16) 0.0157(17) 0.0162(17) -0.0009(17) -0.0014(12) 0.0015(16)
C8 0.0157(19) 0.0137(16) 0.0152(18) 0.0014(13) 0.0007(15) -0.0041(15)
C9 0.021(2) 0.0125(19) 0.021(2) -0.0022(14) -0.0018(16) 0.0001(14)
C10 0.017(2) 0.0192(19) 0.0183(19) -0.0064(14) -0.0026(15) -0.0011(15)
C11 0.0181(18) 0.0179(19) 0.0137(17) -0.0016(16) -0.0040(13) -0.0014(15)
C12 0.0128(18) 0.018(2) 0.0160(18) 0.0001(13) 0.0019(15) -0.0031(14)
C13 0.017(2) 0.026(2) 0.0154(19) 0.0011(16) 0.0053(14) -0.0077(15)
C14 0.0161(19) 0.0257(19) 0.0199(18) -0.0057(18) 0.0014(14) 0.0016(18)
C15 0.0107(17) 0.0195(17) 0.0220(18) -0.0021(17) -0.0023(13) 0.0000(17)
C16 0.0087(17) 0.0140(17) 0.0129(18) -0.0018(14) 0.0010(13) -0.0013(13)
C17 0.019(2) 0.020(2) 0.023(2) -0.0031(15) 0.0042(16) -0.0057(16)
C18 0.0186(18) 0.0177(19) 0.0154(19) -0.0039(15) 0.0006(14) -0.0051(13)
C19 0.013(2) 0.033(2) 0.028(2) 0.0021(18) -0.0115(16) -0.0074(17)
C20 0.024(2) 0.035(2) 0.026(2) 0.0042(19) -0.0110(19) -0.0020(16)
C21 0.0168(18) 0.0168(18) 0.0185(18) 0.0029(16) -0.0030(14) 0.0027(16)
C22 0.029(2) 0.0193(19) 0.018(2) 0.0062(17) -0.0047(18) -0.0014(15)
C23 0.0185(6) 0.0243(9) 0.0151(6) -0.0063(5) 0.0018(5) -0.0008(5)
C23' 0.0185(6) 0.0243(9) 0.0151(6) -0.0063(5) 0.0018(5) -0.0008(5)

loop_
_atom_type_symbol
_atom_type_description
_atom_type_scat_dispersion_real
_atom_type_scat_dispersion_imag
_atom_type_scat_source
C C 0.0033 0.0016 'International Tables Vol C Tables 4.2.6.8 and 6.1.1.4'
H H 0.0000 0.0000 'International Tables Vol C Tables 4.2.6.8 and 6.1.1.4'
P P 0.1023 0.0942 'International Tables Vol C Tables 4.2.6.8 and 6.1.1.4'
Cl Cl 0.1484 0.1585 'International Tables Vol C Tables 4.2.6.8 and 6.1.1.4'
Fe Fe 0.3463 0.8444 'International Tables Vol C Tables 4.2.6.8 and 6.1.1.4'
Pt Pt -1.7033 8.3905 'International Tables Vol C Tables 4.2.6.8 and 6.1.1.4'

loop_
_geom_angle_atom_site_label_1
_geom_angle_atom_site_label_2
_geom_angle_atom_site_label_3
_geom_angle
C23 Pt1 C23' 93.6(6)
C23 Pt1 P1 86.4(2)
C23' Pt1 P1 173.8(7)
C23 Pt1 P2 171.7(2)
C23' Pt1 P2 78.3(5)
P1 Pt1 P2 101.84(3)
C23 Pt1 Cl1' 5.2(3)
C23' Pt1 Cl1' 90.5(5)
P1 Pt1 Cl1' 89.95(14)
P2 Pt1 Cl1' 167.39(12)
C23 Pt1 Cl1 84.5(2)
C23' Pt1 Cl1 9.3(5)
P1 Pt1 Cl1 170.04(4)
P2 Pt1 Cl1 87.31(4)
Cl1' Pt1 Cl1 81.27(14)
C16 Fe1 C7 109.21(13)
C16 Fe1 C12 41.32(13)
C7 Fe1 C12 105.95(14)
C16 Fe1 C8 105.63(13)
C7 Fe1 C8 41.24(14)
C12 Fe1 C8 131.11(13)
C16 Fe1 C15 41.63(13)
C7 Fe1 C15 141.97(13)
C12 Fe1 C15 69.07(15)
C8 Fe1 C15 112.56(14)
C16 Fe1 C11 142.79(14)
C7 Fe1 C11 41.85(12)
C12 Fe1 C11 113.58(15)
C8 Fe1 C11 68.84(14)
C15 Fe1 C11 175.41(14)
C16 Fe1 C9 132.32(14)
C7 Fe1 C9 69.64(15)
C12 Fe1 C9 171.59(14)
C8 Fe1 C9 41.03(13)
C15 Fe1 C9 109.66(15)
C11 Fe1 C9 68.30(15)
C16 Fe1 C13 69.34(14)
C7 Fe1 C13 133.16(15)
C12 Fe1 C13 40.93(13)
C8 Fe1 C13 171.78(14)
C15 Fe1 C13 68.37(14)
C11 Fe1 C13 110.92(15)
C9 Fe1 C13 147.07(14)
C16 Fe1 C14 69.30(13)
C7 Fe1 C14 173.25(16)
C12 Fe1 C14 68.40(15)
C8 Fe1 C14 145.35(15)
C15 Fe1 C14 40.66(12)
C11 Fe1 C14 136.00(13)
C9 Fe1 C14 116.44(15)
C13 Fe1 C14 40.10(15)
C16 Fe1 C10 172.49(14)
C7 Fe1 C10 69.44(14)
C12 Fe1 C10 146.08(14)
C8 Fe1 C10 68.29(13)
C15 Fe1 C10 135.50(14)
C11 Fe1 C10 40.39(14)
C9 Fe1 C10 40.18(13)
C13 Fe1 C10 117.22(15)
C14 Fe1 C10 112.93(14)
C7 P1 C2 99.79(16)
C7 P1 C5 104.42(16)
C2 P1 C5 94.72(17)
C7 P1 Pt1 118.90(11)
C2 P1 Pt1 117.69(12)
C5 P1 Pt1 117.36(12)
C16 P2 C21 105.55(16)
C16 P2 C18 101.10(15)
C21 P2 C18 95.13(15)
C16 P2 Pt1 118.71(11)
C21 P2 Pt1 115.31(11)
C18 P2 Pt1 117.62(11)
C3 C2 C1 116.2(3)
C3 C2 P1 103.2(3)
C1 C2 P1 114.6(3)
C2 C3 C4 106.7(3)
C3 C4 C5 109.0(3)
C6 C5 C4 113.5(3)
C6 C5 P1 113.6(3)
C4 C5 P1 105.1(3)
C8 C7 C11 106.6(3)
C8 C7 P1 124.6(2)
C11 C7 P1 128.8(3)
C8 C7 Fe1 69.98(19)
C11 C7 Fe1 70.29(18)
P1 C7 Fe1 122.82(19)
C7 C8 C9 109.0(3)
C7 C8 Fe1 68.79(18)
C9 C8 Fe1 70.6(2)
C10 C9 C8 107.5(3)
C10 C9 Fe1 70.2(2)
C8 C9 Fe1 68.35(19)
C9 C10 C11 108.7(3)
C9 C10 Fe1 69.63(19)
C11 C10 Fe1 69.02(19)
C10 C11 C7 108.2(3)
C10 C11 Fe1 70.59(19)
C7 C11 Fe1 67.87(17)
C16 C12 C13 108.5(3)
C16 C12 Fe1 68.79(19)
C13 C12 Fe1 70.75(19)
C14 C13 C12 108.0(3)
C14 C13 Fe1 70.1(2)
C12 C13 Fe1 68.32(19)
C13 C14 C15 108.4(3)
C13 C14 Fe1 69.8(2)
C15 C14 Fe1 68.67(18)
C14 C15 C16 108.1(3)
C14 C15 Fe1 70.67(18)
C16 C15 Fe1 68.30(18)
C12 C16 C15 107.1(3)
C12 C16 P2 122.9(3)
C15 C16 P2 130.0(3)
C12 C16 Fe1 69.89(18)
C15 C16 Fe1 70.07(18)
P2 C16 Fe1 122.51(17)
C17 C18 C19 113.0(3)
C17 C18 P2 116.0(2)
C19 C18 P2 103.0(2)
C20 C19 C18 107.7(3)
C19 C20 C21 108.6(3)
C22 C21 C20 112.3(3)
C22 C21 P2 114.9(2)
C20 C21 P2 105.2(3)

loop_
_geom_bond_atom_site_label_1
_geom_bond_atom_site_label_2
_geom_bond_distance
Pt1 C23 2.1676(10)
Pt1 C23' 2.1704(10)
Pt1 P1 2.2464(9)
Pt1 P2 2.3019(9)
Pt1 Cl1' 2.3256(10)
Pt1 Cl1 2.3335(8)
Fe1 C16 2.009(3)
Fe1 C7 2.009(3)
Fe1 C12 2.024(3)
Fe1 C8 2.025(3)
Fe1 C15 2.033(3)
Fe1 C11 2.042(3)
Fe1 C9 2.055(3)
Fe1 C13 2.056(3)
Fe1 C14 2.059(3)
Fe1 C10 2.063(3)
P1 C7 1.802(4)
P1 C2 1.846(4)
P1 C5 1.868(4)
P2 C16 1.813(3)
P2 C21 1.859(4)
P2 C18 1.865(3)
C1 C2 1.524(5)
C2 C3 1.521(5)
C3 C4 1.529(6)
C4 C5 1.534(5)
C5 C6 1.520(5)
C7 C8 1.421(5)
C7 C11 1.447(4)
C8 C9 1.430(5)
C9 C10 1.414(5)
C10 C11 1.417(5)
C12 C16 1.423(5)
C12 C13 1.427(5)
C13 C14 1.411(5)
C14 C15 1.422(4)
C15 C16 1.436(5)
C17 C18 1.530(4)
C18 C19 1.533(5)
C19 C20 1.515(5)
C20 C21 1.541(5)
C21 C22 1.529(5)
